data_7029986
loop_
_publ_author_name
'Chang, Wen-Pin'
'Lin, Wen-Chain'
'Chen, Jyh-Horung'
'Wang, Shin-Shin'
'Tung, Jo-Yu'

_publ_section_title
;
 A 13C and 1H NMR spectroscopic investigation of the structure of the
 iminium ion with a dipolar form in metal complexes of 2-N-substituted
 N-confused porphyrins.
;
_journal_issue 43
_journal_name_full 'Dalton transactions (Cambridge, England : 2003)'
_journal_page_first 13454
_journal_page_last 13464
_journal_paper_doi 10.1039/c2dt31426f
_journal_volume 41
_journal_year 2012
_chemical_formula_moiety 'C48 H34 Br Mn N4 O2'
_chemical_formula_sum 'C48 H34 Br Mn N4 O2'
_chemical_formula_weight 833.64
_space_group_IT_number 2
_symmetry_cell_setting triclinic
_symmetry_Int_Tables_number 2
_symmetry_space_group_name_Hall '-P 1'
_symmetry_space_group_name_H-M 'P -1'
_atom_sites_solution_hydrogens geom
_atom_sites_solution_primary direct
_atom_sites_solution_secondary difmap
_audit_creation_method SHELXL-97
_cell_angle_alpha 82.570(4)
_cell_angle_beta 78.087(4)
_cell_angle_gamma 88.875(4)
_cell_formula_units_Z 2
_cell_length_a 10.4840(6)
_cell_length_b 13.3709(7)
_cell_length_c 14.5682(8)
_cell_measurement_reflns_used 7099
_cell_measurement_temperature 100(2)
_cell_measurement_theta_max 29.2639
_cell_measurement_theta_min 2.6728
_cell_volume 1981.36(19)
_computing_cell_refinement
;
CrysAlis RED, Oxford Diffraction Ltd.,
Version 1.171.32.29 (release 10-06-2008 CrysAlis171 .NET)
(compiled Jun 10 2008,16:49:55)
;
_computing_data_collection
;
CrysAlis CCD, Oxford Diffraction Ltd.,
Version 1.171.32.29 (release 10-06-2008 CrysAlis171 .NET)
(compiled Jun 10 2008,16:49:55)
;
_computing_data_reduction
;
CrysAlis RED, Oxford Diffraction Ltd.,
Version 1.171.32.29 (release 10-06-2008 CrysAlis171 .NET)
(compiled Jun 10 2008,16:49:55)
;
_computing_molecular_graphics 'Bruker SHELXTL'
_computing_publication_material 'Bruker SHELXTL'
_computing_structure_refinement 'SHELXL-97 (Sheldrick, 2008)'
_computing_structure_solution 'SHELXS-97 (Sheldrick, 2008)'
_diffrn_ambient_temperature 100(2)
_diffrn_measured_fraction_theta_full 0.998
_diffrn_measured_fraction_theta_max 0.847
_diffrn_measurement_device_type 'CCD detector'
_diffrn_measurement_method '\w scans'
_diffrn_radiation_monochromator graphite
_diffrn_radiation_probe x-ray
_diffrn_radiation_type MoK\a
_diffrn_radiation_wavelength 0.71073
_diffrn_reflns_av_R_equivalents 0.0417
_diffrn_reflns_av_sigmaI/netI 0.0918
_diffrn_reflns_limit_h_max 14
_diffrn_reflns_limit_h_min -13
_diffrn_reflns_limit_k_max 18
_diffrn_reflns_limit_k_min -18
_diffrn_reflns_limit_l_max 19
_diffrn_reflns_limit_l_min -19
_diffrn_reflns_number 17581
_diffrn_reflns_theta_full 26.00
_diffrn_reflns_theta_max 29.29
_diffrn_reflns_theta_min 2.68
_diffrn_source 'fine-focus sealed tube'
_exptl_absorpt_coefficient_mu 1.387
_exptl_absorpt_correction_T_max 1.00000
_exptl_absorpt_correction_T_min 0.87466
_exptl_absorpt_correction_type multi-scan
_exptl_absorpt_process_details
;
CrysAlisPro, Oxford Diffraction Ltd.,
Version 1.171.33.46 (release 27-08-2009 CrysAlis171 .NET)
(compiled Aug 27 2009,17:19:36)
Empirical absorption correction using spherical harmonics,
implemented in SCALE3 ABSPACK scaling algorithm.
;
_exptl_crystal_colour blue
_exptl_crystal_density_diffrn 1.397
_exptl_crystal_density_method 'not measured'
_exptl_crystal_description parallelepiped
_exptl_crystal_F_000 852
_exptl_crystal_size_max 0.45
_exptl_crystal_size_mid 0.20
_exptl_crystal_size_min 0.16
_platon_squeeze_details
;
;
_refine_diff_density_max 1.912
_refine_diff_density_min -1.519
_refine_diff_density_rms 0.181
_refine_ls_extinction_method none
_refine_ls_goodness_of_fit_ref 1.063
_refine_ls_hydrogen_treatment constr
_refine_ls_matrix_type full
_refine_ls_number_parameters 505
_refine_ls_number_reflns 9172
_refine_ls_number_restraints 0
_refine_ls_restrained_S_all 1.063
_refine_ls_R_factor_all 0.1079
_refine_ls_R_factor_gt 0.0738
_refine_ls_shift/su_max 0.000
_refine_ls_shift/su_mean 0.000
_refine_ls_structure_factor_coef Fsqd
_refine_ls_weighting_details 'calc w=1/[\s^2^(Fo^2^)+(0.1496P)^2^+0.0000P] where P=(Fo^2^+2Fc^2^)/3'
_refine_ls_weighting_scheme calc
_refine_ls_wR_factor_gt 0.2313
_refine_ls_wR_factor_ref 0.2445
_reflns_number_gt 5747
_reflns_number_total 9172
_reflns_threshold_expression >2sigma(I)
_cod_data_source_file c2dt31426f.txt
_cod_data_source_block mneba
_cod_database_code 7029986

loop_
_symmetry_equiv_pos_as_xyz
'x, y, z'
'-x, -y, -z'

loop_
_atom_site_label
_atom_site_type_symbol
_atom_site_fract_x
_atom_site_fract_y
_atom_site_fract_z
_atom_site_U_iso_or_equiv
_atom_site_adp_type
_atom_site_occupancy
_atom_site_symmetry_multiplicity
_atom_site_calc_flag
_atom_site_refinement_flags
Br Br 0.62861(6) 0.22971(5) 0.32911(5) 0.0331(2) Uani 1 1 d .
Mn Mn 0.81621(7) 0.11108(6) 0.29790(5) 0.0097(2) Uani 1 1 d .
O1 O 0.6123(4) -0.4331(3) 0.4042(3) 0.0211(8) Uani 1 1 d .
O2 O 0.7860(4) -0.3384(3) 0.4107(3) 0.0229(9) Uani 1 1 d .
N1 N 0.8890(4) 0.1401(3) 0.4121(3) 0.0122(9) Uani 1 1 d .
N2 N 0.9459(4) 0.2109(3) 0.2115(3) 0.0123(9) Uani 1 1 d .
N3 N 0.7862(4) 0.0532(3) 0.1815(3) 0.0124(9) Uani 1 1 d .
N4 N 0.6320(4) -0.1678(3) 0.4255(3) 0.0142(9) Uani 1 1 d .
C1 C 0.8464(5) 0.1012(4) 0.5064(3) 0.0133(10) Uani 1 1 d .
C2 C 0.8984(5) 0.1606(4) 0.5648(4) 0.0164(11) Uani 1 1 d .
H2A H 0.8811 0.1519 0.6320 0.020 Uiso 1 1 calc R
C3 C 0.9773(5) 0.2321(4) 0.5065(4) 0.0164(11) Uani 1 1 d .
H3A H 1.0277 0.2812 0.5252 0.020 Uiso 1 1 calc R
C4 C 0.9699(5) 0.2191(4) 0.4116(3) 0.0114(10) Uani 1 1 d .
C5 C 1.0377(4) 0.2812(4) 0.3323(4) 0.0120(10) Uani 1 1 d .
C6 C 1.0278(4) 0.2751(4) 0.2397(4) 0.0136(10) Uani 1 1 d .
C7 C 1.1001(5) 0.3373(4) 0.1575(4) 0.0175(11) Uani 1 1 d .
H7A H 1.1617 0.3885 0.1575 0.021 Uiso 1 1 calc R
C8 C 1.0641(5) 0.3096(4) 0.0816(4) 0.0188(11) Uani 1 1 d .
H8A H 1.0968 0.3360 0.0174 0.023 Uiso 1 1 calc R
C9 C 0.9657(5) 0.2316(4) 0.1162(3) 0.0120(10) Uani 1 1 d .
C10 C 0.9013(5) 0.1837(4) 0.0568(3) 0.0133(10) Uani 1 1 d .
C11 C 0.8163(4) 0.1008(4) 0.0900(4) 0.0133(10) Uani 1 1 d .
C12 C 0.7525(5) 0.0514(4) 0.0312(4) 0.0196(12) Uani 1 1 d .
H12A H 0.7558 0.0708 -0.0344 0.024 Uiso 1 1 calc R
C13 C 0.6869(5) -0.0276(4) 0.0848(4) 0.0170(11) Uani 1 1 d .
H13A H 0.6358 -0.0746 0.0640 0.020 Uiso 1 1 calc R
C14 C 0.7074(5) -0.0287(4) 0.1793(4) 0.0140(10) Uani 1 1 d .
C15 C 0.6552(5) -0.1015(4) 0.2532(4) 0.0127(10) Uani 1 1 d .
C16 C 0.6751(5) -0.0950(4) 0.3459(4) 0.0131(10) Uani 1 1 d .
C17 C 0.7368(5) -0.0163(4) 0.3751(4) 0.0119(10) Uani 1 1 d .
C18 C 0.7281(5) -0.0423(4) 0.4739(4) 0.0128(10) Uani 1 1 d .
C19 C 0.6641(5) -0.1368(4) 0.4995(4) 0.0151(10) Uani 1 1 d .
H19A H 0.6468 -0.1728 0.5615 0.018 Uiso 1 1 calc R
C20 C 0.7723(5) 0.0128(4) 0.5388(4) 0.0123(10) Uani 1 1 d .
C21 C 1.1314(5) 0.3579(4) 0.3475(3) 0.0139(10) Uani 1 1 d .
C22 C 1.0887(5) 0.4476(4) 0.3807(4) 0.0147(10) Uani 1 1 d .
H22A H 0.9978 0.4602 0.3960 0.018 Uiso 1 1 calc R
C23 C 1.1762(5) 0.5198(4) 0.3921(4) 0.0197(11) Uani 1 1 d .
H23A H 1.1453 0.5810 0.4151 0.024 Uiso 1 1 calc R
C24 C 1.3086(5) 0.5015(4) 0.3696(4) 0.0212(12) Uani 1 1 d .
H24A H 1.3692 0.5502 0.3771 0.025 Uiso 1 1 calc R
C25 C 1.3525(5) 0.4122(5) 0.3360(4) 0.0232(13) Uani 1 1 d .
H25A H 1.4434 0.3996 0.3210 0.028 Uiso 1 1 calc R
C26 C 1.2657(5) 0.3415(4) 0.3242(4) 0.0168(11) Uani 1 1 d .
H26A H 1.2972 0.2811 0.2999 0.020 Uiso 1 1 calc R
C27 C 0.9299(5) 0.2201(4) -0.0467(4) 0.0149(10) Uani 1 1 d .
C28 C 0.9012(5) 0.3177(4) -0.0795(4) 0.0198(11) Uani 1 1 d .
H28A H 0.8625 0.3617 -0.0354 0.024 Uiso 1 1 calc R
C29 C 0.9274(5) 0.3527(5) -0.1742(4) 0.0259(13) Uani 1 1 d .
H29A H 0.9072 0.4202 -0.1952 0.031 Uiso 1 1 calc R
C30 C 0.9837(5) 0.2890(5) -0.2397(4) 0.0251(13) Uani 1 1 d .
H30A H 1.0009 0.3127 -0.3054 0.030 Uiso 1 1 calc R
C31 C 1.0142(5) 0.1916(5) -0.2085(4) 0.0209(12) Uani 1 1 d .
H31A H 1.0535 0.1484 -0.2532 0.025 Uiso 1 1 calc R
C32 C 0.9882(5) 0.1552(5) -0.1119(4) 0.0200(12) Uani 1 1 d .
H32A H 1.0095 0.0879 -0.0907 0.024 Uiso 1 1 calc R
C33 C 0.5818(5) -0.1848(4) 0.2279(4) 0.0173(11) Uani 1 1 d .
C34 C 0.6460(5) -0.2631(4) 0.1853(4) 0.0212(12) Uani 1 1 d .
H34A H 0.7381 -0.2680 0.1772 0.025 Uiso 1 1 calc R
C35 C 0.5764(6) -0.3348(4) 0.1542(4) 0.0244(13) Uani 1 1 d .
H35A H 0.6216 -0.3880 0.1243 0.029 Uiso 1 1 calc R
C36 C 0.4411(6) -0.3295(5) 0.1665(4) 0.0283(14) Uani 1 1 d .
H36A H 0.3936 -0.3787 0.1454 0.034 Uiso 1 1 calc R
C37 C 0.3779(6) -0.2521(5) 0.2096(5) 0.0271(14) Uani 1 1 d .
H37A H 0.2856 -0.2480 0.2191 0.033 Uiso 1 1 calc R
C38 C 0.4462(5) -0.1803(4) 0.2392(4) 0.0206(12) Uani 1 1 d .
H38A H 0.4005 -0.1265 0.2679 0.025 Uiso 1 1 calc R
C39 C 0.7399(5) -0.0252(4) 0.6420(4) 0.0137(10) Uani 1 1 d .
C40 C 0.6128(5) -0.0564(4) 0.6842(4) 0.0152(10) Uani 1 1 d .
H40A H 0.5478 -0.0522 0.6471 0.018 Uiso 1 1 calc R
C41 C 0.5795(6) -0.0938(4) 0.7805(4) 0.0220(12) Uani 1 1 d .
H41A H 0.4929 -0.1158 0.8084 0.026 Uiso 1 1 calc R
C42 C 0.6749(6) -0.0982(4) 0.8349(4) 0.0248(13) Uani 1 1 d .
H42A H 0.6537 -0.1237 0.9002 0.030 Uiso 1 1 calc R
C43 C 0.7982(6) -0.0660(5) 0.7942(4) 0.0233(12) Uani 1 1 d .
H43A H 0.8620 -0.0671 0.8322 0.028 Uiso 1 1 calc R
C44 C 0.8329(5) -0.0315(4) 0.6980(4) 0.0176(11) Uani 1 1 d .
H44A H 0.9206 -0.0121 0.6705 0.021 Uiso 1 1 calc R
C45 C 0.5704(5) -0.2671(4) 0.4338(4) 0.0189(12) Uani 1 1 d .
H45A H 0.5115 -0.2648 0.3885 0.023 Uiso 1 1 calc R
H45B H 0.5172 -0.2836 0.4984 0.023 Uiso 1 1 calc R
C46 C 0.6700(5) -0.3478(4) 0.4143(4) 0.0171(11) Uani 1 1 d .
C47 C 0.6957(6) -0.5197(4) 0.3878(4) 0.0245(13) Uani 1 1 d .
H47A H 0.6430 -0.5822 0.4086 0.029 Uiso 1 1 calc R
H47B H 0.7636 -0.5209 0.4261 0.029 Uiso 1 1 calc R
C48 C 0.7605(6) -0.5171(5) 0.2844(5) 0.0290(14) Uani 1 1 d .
H48A H 0.8166 -0.5762 0.2762 0.044 Uiso 1 1 calc R
H48B H 0.8133 -0.4555 0.2636 0.044 Uiso 1 1 calc R
H48C H 0.6935 -0.5180 0.2464 0.044 Uiso 1 1 calc R

loop_
_atom_site_aniso_label
_atom_site_aniso_U_11
_atom_site_aniso_U_22
_atom_site_aniso_U_33
_atom_site_aniso_U_23
_atom_site_aniso_U_13
_atom_site_aniso_U_12
Br 0.0322(4) 0.0258(4) 0.0397(4) -0.0071(3) -0.0013(3) -0.0036(3)
Mn 0.0122(4) 0.0091(4) 0.0078(4) -0.0029(3) -0.0003(3) -0.0072(3)
O1 0.0223(19) 0.0147(19) 0.028(2) -0.0066(17) -0.0057(16) -0.0094(15)
O2 0.0198(19) 0.019(2) 0.031(2) -0.0064(18) -0.0057(16) -0.0081(16)
N1 0.015(2) 0.011(2) 0.010(2) -0.0019(17) 0.0010(16) -0.0105(16)
N2 0.013(2) 0.014(2) 0.011(2) -0.0056(17) -0.0005(16) -0.0050(16)
N3 0.015(2) 0.011(2) 0.012(2) -0.0057(17) -0.0016(16) -0.0057(16)
N4 0.019(2) 0.010(2) 0.012(2) -0.0024(17) 0.0003(17) -0.0053(17)
C1 0.017(2) 0.011(2) 0.012(2) -0.002(2) -0.0018(19) -0.0053(19)
C2 0.020(3) 0.017(3) 0.012(2) -0.001(2) -0.003(2) -0.010(2)
C3 0.021(3) 0.015(3) 0.015(3) -0.004(2) -0.005(2) -0.008(2)
C4 0.014(2) 0.012(2) 0.009(2) -0.0049(19) -0.0021(18) -0.0039(19)
C5 0.011(2) 0.010(2) 0.015(2) -0.003(2) -0.0009(18) -0.0035(19)
C6 0.010(2) 0.013(2) 0.017(3) -0.003(2) -0.0011(19) -0.0082(19)
C7 0.022(3) 0.014(3) 0.015(3) 0.001(2) -0.002(2) -0.011(2)
C8 0.024(3) 0.018(3) 0.015(3) 0.002(2) -0.005(2) -0.010(2)
C9 0.012(2) 0.014(2) 0.009(2) -0.0017(19) 0.0003(18) -0.0067(19)
C10 0.015(2) 0.014(2) 0.011(2) -0.001(2) -0.0008(19) -0.0045(19)
C11 0.011(2) 0.014(3) 0.016(3) -0.006(2) -0.0033(19) -0.0049(19)
C12 0.022(3) 0.025(3) 0.013(3) -0.007(2) -0.003(2) -0.005(2)
C13 0.017(3) 0.022(3) 0.015(3) -0.010(2) -0.005(2) -0.008(2)
C14 0.017(2) 0.011(2) 0.014(3) -0.005(2) -0.0023(19) -0.003(2)
C15 0.010(2) 0.012(2) 0.018(3) -0.009(2) -0.0018(19) -0.0031(19)
C16 0.016(2) 0.009(2) 0.013(2) -0.002(2) 0.0009(19) -0.0041(19)
C17 0.014(2) 0.008(2) 0.015(2) -0.005(2) -0.0021(19) -0.0024(18)
C18 0.016(2) 0.009(2) 0.012(2) -0.001(2) -0.0005(19) -0.0039(19)
C19 0.019(3) 0.013(2) 0.013(3) -0.003(2) -0.001(2) -0.005(2)
C20 0.013(2) 0.010(2) 0.013(2) -0.004(2) 0.0014(18) -0.0027(18)
C21 0.014(2) 0.018(3) 0.010(2) 0.001(2) -0.0035(18) -0.011(2)
C22 0.015(2) 0.016(3) 0.014(3) -0.003(2) -0.0032(19) -0.003(2)
C23 0.027(3) 0.016(3) 0.018(3) -0.002(2) -0.009(2) -0.005(2)
C24 0.024(3) 0.020(3) 0.021(3) 0.004(2) -0.009(2) -0.016(2)
C25 0.016(3) 0.034(3) 0.018(3) -0.002(3) -0.001(2) -0.010(2)
C26 0.017(2) 0.019(3) 0.014(3) -0.004(2) -0.002(2) -0.002(2)
C27 0.014(2) 0.021(3) 0.009(2) -0.002(2) -0.0018(19) -0.009(2)
C28 0.023(3) 0.020(3) 0.017(3) -0.002(2) -0.004(2) -0.010(2)
C29 0.030(3) 0.026(3) 0.024(3) 0.003(3) -0.014(2) -0.015(3)
C30 0.019(3) 0.040(4) 0.016(3) 0.001(3) -0.005(2) -0.019(3)
C31 0.010(2) 0.041(4) 0.013(3) -0.011(3) -0.0012(19) -0.005(2)
C32 0.017(3) 0.029(3) 0.015(3) -0.004(2) -0.005(2) -0.005(2)
C33 0.027(3) 0.012(2) 0.013(3) -0.002(2) -0.003(2) -0.008(2)
C34 0.023(3) 0.021(3) 0.020(3) -0.009(2) -0.001(2) -0.003(2)
C35 0.028(3) 0.020(3) 0.028(3) -0.013(3) -0.005(2) -0.005(2)
C36 0.039(3) 0.022(3) 0.028(3) -0.006(3) -0.011(3) -0.013(3)
C37 0.023(3) 0.025(3) 0.035(4) -0.012(3) -0.004(2) -0.012(2)
C38 0.018(3) 0.017(3) 0.028(3) -0.013(2) -0.002(2) -0.003(2)
C39 0.022(3) 0.007(2) 0.012(2) -0.0028(19) -0.0016(19) -0.0032(19)
C40 0.021(3) 0.009(2) 0.016(3) -0.004(2) -0.003(2) -0.004(2)
C41 0.030(3) 0.011(3) 0.023(3) -0.004(2) 0.002(2) -0.004(2)
C42 0.040(3) 0.018(3) 0.016(3) -0.002(2) -0.005(2) 0.000(3)
C43 0.026(3) 0.025(3) 0.022(3) -0.007(3) -0.011(2) 0.006(2)
C44 0.019(3) 0.017(3) 0.017(3) -0.004(2) -0.003(2) 0.001(2)
C45 0.021(3) 0.018(3) 0.017(3) -0.007(2) 0.001(2) -0.012(2)
C46 0.024(3) 0.013(3) 0.015(3) -0.002(2) -0.006(2) -0.010(2)
C47 0.028(3) 0.015(3) 0.036(4) -0.009(3) -0.016(3) 0.001(2)
C48 0.028(3) 0.020(3) 0.041(4) -0.003(3) -0.010(3) -0.004(2)

loop_
_atom_type_symbol
_atom_type_description
_atom_type_scat_dispersion_real
_atom_type_scat_dispersion_imag
_atom_type_scat_source
C C 0.0033 0.0016 'International Tables Vol C Tables 4.2.6.8 and 6.1.1.4'
H H 0.0000 0.0000 'International Tables Vol C Tables 4.2.6.8 and 6.1.1.4'
N N 0.0061 0.0033 'International Tables Vol C Tables 4.2.6.8 and 6.1.1.4'
O O 0.0106 0.0060 'International Tables Vol C Tables 4.2.6.8 and 6.1.1.4'
Mn Mn 0.3368 0.7283 'International Tables Vol C Tables 4.2.6.8 and 6.1.1.4'
Br Br -0.2901 2.4595 'International Tables Vol C Tables 4.2.6.8 and 6.1.1.4'

loop_
_geom_angle_atom_site_label_1
_geom_angle_atom_site_label_2
_geom_angle_atom_site_label_3
_geom_angle
C17 Mn N3 87.55(18)
C17 Mn N2 161.85(18)
N3 Mn N2 88.83(16)
C17 Mn N1 88.27(18)
N3 Mn N1 163.56(17)
N2 Mn N1 90.22(16)
C17 Mn Br 100.49(14)
N3 Mn Br 102.39(12)
N2 Mn Br 97.65(12)
N1 Mn Br 94.00(12)
C46 O1 C47 116.9(4)
C4 N1 C1 106.1(4)
C4 N1 Mn 124.5(3)
C1 N1 Mn 127.9(3)
C9 N2 C6 106.0(4)
C9 N2 Mn 127.7(3)
C6 N2 Mn 126.3(3)
C11 N3 C14 105.8(4)
C11 N3 Mn 125.6(3)
C14 N3 Mn 127.3(3)
C19 N4 C16 108.6(4)
C19 N4 C45 120.0(4)
C16 N4 C45 131.2(4)
N1 C1 C20 125.3(4)
N1 C1 C2 109.4(4)
C20 C1 C2 125.1(5)
C3 C2 C1 107.4(5)
C3 C2 H2A 126.3
C1 C2 H2A 126.3
C2 C3 C4 106.8(4)
C2 C3 H3A 126.6
C4 C3 H3A 126.6
N1 C4 C5 127.0(4)
N1 C4 C3 110.2(4)
C5 C4 C3 122.8(4)
C6 C5 C4 124.8(4)
C6 C5 C21 117.1(4)
C4 C5 C21 118.1(4)
N2 C6 C5 125.7(5)
N2 C6 C7 109.4(4)
C5 C6 C7 124.9(4)
C8 C7 C6 107.4(4)
C8 C7 H7A 126.3
C6 C7 H7A 126.3
C7 C8 C9 106.6(5)
C7 C8 H8A 126.7
C9 C8 H8A 126.7
N2 C9 C10 125.6(4)
N2 C9 C8 110.6(4)
C10 C9 C8 123.8(5)
C11 C10 C9 123.3(5)
C11 C10 C27 118.3(4)
C9 C10 C27 118.4(4)
N3 C11 C10 126.1(4)
N3 C11 C12 110.0(4)
C10 C11 C12 123.8(5)
C13 C12 C11 107.6(5)
C13 C12 H12A 126.2
C11 C12 H12A 126.2
C12 C13 C14 107.8(4)
C12 C13 H13A 126.1
C14 C13 H13A 126.1
C15 C14 N3 127.9(4)
C15 C14 C13 123.4(4)
N3 C14 C13 108.7(4)
C14 C15 C16 120.2(4)
C14 C15 C33 115.8(4)
C16 C15 C33 124.1(5)
C17 C16 N4 108.4(4)
C17 C16 C15 126.8(5)
N4 C16 C15 124.8(4)
C16 C17 C18 105.8(4)
C16 C17 Mn 128.6(4)
C18 C17 Mn 125.6(3)
C19 C18 C17 107.0(4)
C19 C18 C20 124.0(5)
C17 C18 C20 129.0(5)
N4 C19 C18 110.2(5)
N4 C19 H19A 124.9
C18 C19 H19A 124.9
C1 C20 C18 120.5(5)
C1 C20 C39 120.3(4)
C18 C20 C39 119.2(4)
C22 C21 C26 118.3(4)
C22 C21 C5 121.6(4)
C26 C21 C5 120.0(5)
C21 C22 C23 121.4(5)
C21 C22 H22A 119.3
C23 C22 H22A 119.3
C24 C23 C22 119.3(5)
C24 C23 H23A 120.3
C22 C23 H23A 120.3
C23 C24 C25 119.8(5)
C23 C24 H24A 120.1
C25 C24 H24A 120.1
C26 C25 C24 120.6(5)
C26 C25 H25A 119.7
C24 C25 H25A 119.7
C25 C26 C21 120.5(5)
C25 C26 H26A 119.7
C21 C26 H26A 119.7
C28 C27 C32 119.3(5)
C28 C27 C10 120.6(5)
C32 C27 C10 120.1(5)
C29 C28 C27 121.4(5)
C29 C28 H28A 119.3
C27 C28 H28A 119.3
C28 C29 C30 120.0(6)
C28 C29 H29A 120.0
C30 C29 H29A 120.0
C31 C30 C29 119.6(5)
C31 C30 H30A 120.2
C29 C30 H30A 120.2
C30 C31 C32 120.9(5)
C30 C31 H31A 119.5
C32 C31 H31A 119.5
C31 C32 C27 118.8(5)
C31 C32 H32A 120.6
C27 C32 H32A 120.6
C34 C33 C38 118.3(5)
C34 C33 C15 121.2(5)
C38 C33 C15 120.2(5)
C33 C34 C35 120.2(5)
C33 C34 H34A 119.9
C35 C34 H34A 119.9
C34 C35 C36 120.8(5)
C34 C35 H35A 119.6
C36 C35 H35A 119.6
C37 C36 C35 118.7(5)
C37 C36 H36A 120.7
C35 C36 H36A 120.7
C36 C37 C38 120.8(5)
C36 C37 H37A 119.6
C38 C37 H37A 119.6
C37 C38 C33 121.1(5)
C37 C38 H38A 119.4
C33 C38 H38A 119.4
C44 C39 C40 118.4(5)
C44 C39 C20 122.1(5)
C40 C39 C20 119.5(4)
C39 C40 C41 121.0(5)
C39 C40 H40A 119.5
C41 C40 H40A 119.5
C42 C41 C40 119.2(5)
C42 C41 H41A 120.4
C40 C41 H41A 120.4
C43 C42 C41 119.8(5)
C43 C42 H42A 120.1
C41 C42 H42A 120.1
C42 C43 C44 121.2(5)
C42 C43 H43A 119.4
C44 C43 H43A 119.4
C39 C44 C43 120.3(5)
C39 C44 H44A 119.8
C43 C44 H44A 119.8
N4 C45 C46 111.5(4)
N4 C45 H45A 109.3
C46 C45 H45A 109.3
N4 C45 H45B 109.3
C46 C45 H45B 109.3
H45A C45 H45B 108.0
O2 C46 O1 124.7(5)
O2 C46 C45 125.0(5)
O1 C46 C45 110.3(4)
O1 C47 C48 111.8(5)
O1 C47 H47A 109.2
C48 C47 H47A 109.2
O1 C47 H47B 109.2
C48 C47 H47B 109.2
H47A C47 H47B 107.9
C47 C48 H48A 109.5
C47 C48 H48B 109.5
H48A C48 H48B 109.5
C47 C48 H48C 109.5
H48A C48 H48C 109.5
H48B C48 H48C 109.5

loop_
_geom_bond_atom_site_label_1
_geom_bond_atom_site_label_2
_geom_bond_distance
Br Mn 2.5072(10)
Mn C17 2.008(5)
Mn N3 2.036(4)
Mn N2 2.036(4)
Mn N1 2.050(4)
O1 C46 1.340(6)
O1 C47 1.452(7)
O2 C46 1.215(6)
N1 C4 1.366(6)
N1 C1 1.389(6)
N2 C9 1.354(6)
N2 C6 1.382(6)
N3 C11 1.377(7)
N3 C14 1.392(6)
N4 C19 1.311(6)
N4 C16 1.415(7)
N4 C45 1.468(6)
C1 C20 1.401(7)
C1 C2 1.427(7)
C2 C3 1.360(7)
C2 H2A 0.9500
C3 C4 1.434(7)
C3 H3A 0.9500
C4 C5 1.403(7)
C5 C6 1.387(7)
C5 C21 1.502(6)
C6 C7 1.447(7)
C7 C8 1.337(7)
C7 H7A 0.9500
C8 C9 1.450(7)
C8 H8A 0.9500
C9 C10 1.419(7)
C10 C11 1.407(7)
C10 C27 1.494(7)
C11 C12 1.421(7)
C12 C13 1.339(8)
C12 H12A 0.9500
C13 C14 1.434(7)
C13 H13A 0.9500
C14 C15 1.383(7)
C15 C16 1.422(7)
C15 C33 1.492(6)
C16 C17 1.402(6)
C17 C18 1.421(7)
C18 C19 1.412(7)
C18 C20 1.424(7)
C19 H19A 0.9500
C20 C39 1.494(7)
C21 C22 1.382(7)
C21 C26 1.398(7)
C22 C23 1.393(7)
C22 H22A 0.9500
C23 C24 1.383(8)
C23 H23A 0.9500
C24 C25 1.383(8)
C24 H24A 0.9500
C25 C26 1.376(7)
C25 H25A 0.9500
C26 H26A 0.9500
C27 C28 1.380(8)
C27 C32 1.407(7)
C28 C29 1.371(8)
C28 H28A 0.9500
C29 C30 1.393(8)
C29 H29A 0.9500
C30 C31 1.377(9)
C30 H30A 0.9500
C31 C32 1.401(8)
C31 H31A 0.9500
C32 H32A 0.9500
C33 C34 1.378(7)
C33 C38 1.398(7)
C34 C35 1.390(7)
C34 H34A 0.9500
C35 C36 1.395(8)
C35 H35A 0.9500
C36 C37 1.369(8)
C36 H36A 0.9500
C37 C38 1.372(7)
C37 H37A 0.9500
C38 H38A 0.9500
C39 C44 1.390(7)
C39 C40 1.394(7)
C40 C41 1.402(8)
C40 H40A 0.9500
C41 C42 1.394(8)
C41 H41A 0.9500
C42 C43 1.360(8)
C42 H42A 0.9500
C43 C44 1.393(8)
C43 H43A 0.9500
C44 H44A 0.9500
C45 C46 1.500(8)
C45 H45A 0.9900
C45 H45B 0.9900
C47 C48 1.516(9)
C47 H47A 0.9900
C47 H47B 0.9900
C48 H48A 0.9800
C48 H48B 0.9800
C48 H48C 0.9800

loop_
_platon_squeeze_void_nr
_platon_squeeze_void_average_x
_platon_squeeze_void_average_y
_platon_squeeze_void_average_z
_platon_squeeze_void_volume
_platon_squeeze_void_count_electrons
_platon_squeeze_void_content
1 0.498 0.500 1.000 239 43 ' '
